data_7100004
loop_
_publ_author_name
'R. Winpenny'
'Guillem. Aromi'
'Aidan Bell'
'S. J. Teat'
'Wolfgang Wernsdorfer'

_publ_section_title
;
Synthesis and Characterisation of a {Ni8} Single
Molecule Magnet and A Related Cage
;
_journal_name_full 'Chemical Communications'
_journal_paper_doi 10.1039/b500581g
_journal_year 2005
_chemical_formula_sum 'C77.3 H115 N56 Na2 Ni8 O29.3'
_chemical_formula_weight 2790.53
_space_group_IT_number 14
_symmetry_cell_setting monoclinic
_symmetry_space_group_name_Hall '-P 2yn'
_symmetry_space_group_name_H-M 'P 1 21/n 1'
_cell_angle_alpha 90.00
_cell_angle_beta 103.176(7)
_cell_angle_gamma 90.00
_cell_formula_units_Z 2
_cell_length_a 16.055(6)
_cell_length_b 16.408(6)
_cell_length_c 23.826(9)
_cell_measurement_temperature 100(2)
_cell_volume 6111(4)
_diffrn_ambient_temperature 100(2)
_exptl_crystal_density_diffrn 1.517
_cod_depositor_comments
;
The following automatic conversions were performed:
'_symmetry_cell_setting' value 'Monoclinic' changed to 'monoclinic'
according to '/home/saulius/struct/CIF-dictionaries/cif_core.dic'
dictionary named 'cif_core.dic' version 2.4.1 from 2010-06-29.

Automatic conversion script
Id: cif_fix_enum 1527 2010-12-29 10:47:43Z saulius 
;
_cod_original_sg_symbol_H-M 'P 21/n'
_cod_original_formula_sum 'C77.30 H115 N56 Na2 Ni8 O29.30'
_cod_database_code 7100004

loop_
_symmetry_equiv_pos_as_xyz
'x, y, z'
'-x+1/2, y+1/2, -z+1/2'
'-x, -y, -z'
'x-1/2, -y-1/2, z-1/2'

loop_
_atom_site_label
_atom_site_type_symbol
_atom_site_fract_x
_atom_site_fract_y
_atom_site_fract_z
_atom_site_U_iso_or_equiv
_atom_site_adp_type
_atom_site_occupancy
_atom_site_symmetry_multiplicity
_atom_site_calc_flag
_atom_site_refinement_flags
_atom_site_disorder_assembly
_atom_site_disorder_group
Ni1 Ni 0.31230(5) 1.95156(5) 0.18048(4) 0.0175(2) Uani 1 1 d . . .
Ni2 Ni 0.28427(5) 2.09298(5) 0.04917(3) 0.0153(2) Uani 1 1 d . . .
Ni3 Ni 0.43409(5) 1.96185(5) 0.09512(3) 0.0157(2) Uani 1 1 d . . .
Ni4 Ni 0.42033(5) 2.06286(5) -0.02169(3) 0.0146(2) Uani 1 1 d . . .
Na1 Na 0.69123(19) 1.9664(2) 0.28971(14) 0.0448(9) Uani 1 1 d D . .
N101 N 0.2946(3) 1.9738(3) 0.0876(2) 0.0163(12) Uani 1 1 d . . .
N102 N 0.2524(3) 1.9193(4) 0.0588(2) 0.0181(13) Uani 1 1 d . . .
N103 N 0.2131(4) 1.8685(4) 0.0330(3) 0.0272(14) Uani 1 1 d . . .
N104 N 0.4323(3) 1.9896(3) 0.1783(2) 0.0193(13) Uani 1 1 d . A .
N105 N 0.4888(4) 2.0052(4) 0.2194(3) 0.0306(15) Uani 1 1 d . . .
N106 N 0.5422(4) 2.0195(5) 0.2592(3) 0.059(2) Uani 1 1 d . A .
N107 N 0.4196(3) 2.0810(3) 0.0660(2) 0.0163(12) Uani 1 1 d . . .
N108 N 0.4634(4) 2.1316(4) 0.0977(3) 0.0233(14) Uani 1 1 d . . .
N109 N 0.5027(4) 2.1784(4) 0.1278(3) 0.0399(17) Uani 1 1 d . . .
N110 N 0.2911(3) 2.0395(3) -0.0291(2) 0.0160(12) Uani 1 1 d . . .
N111 N 0.2382(3) 2.0547(3) -0.0736(2) 0.0213(13) Uani 1 1 d . . .
N112 N 0.1871(4) 2.0670(4) -0.1143(3) 0.0323(16) Uani 1 1 d . . .
N113 N 0.4437(3) 1.9385(3) 0.0088(2) 0.0175(12) Uani 1 1 d . . .
N114 N 0.4016(3) 1.8817(3) -0.0179(2) 0.0191(13) Uani 1 1 d . . .
N115 N 0.3645(4) 1.8285(4) -0.0417(3) 0.0316(15) Uani 1 1 d . . .
N116 N 0.5658(3) 1.9621(3) 0.1051(2) 0.0165(12) Uani 1 1 d . . .
N117 N 0.6104(4) 1.9354(4) 0.1480(2) 0.0236(13) Uani 1 1 d . . .
N118 N 0.6522(4) 1.9088(4) 0.1901(3) 0.0393(17) Uani 1 1 d . A .
O11 O 0.3391(3) 1.8286(3) 0.16715(18) 0.0205(11) Uani 1 1 d D . .
O12 O 0.4243(3) 1.8381(3) 0.10577(18) 0.0211(11) Uani 1 1 d D . .
C11 C 0.3773(3) 1.7998(4) 0.1312(2) 0.0205(16) Uani 1 1 d D . .
C12 C 0.3632(4) 1.7097(4) 0.1174(3) 0.0253(17) Uani 1 1 d D . .
C13 C 0.3442(5) 1.6556(5) 0.1583(4) 0.042(2) Uani 1 1 d D . .
H13 H 0.3386 1.6757 0.1946 0.051 Uiso 1 1 calc R . .
C14 C 0.3334(6) 1.5732(5) 0.1464(4) 0.050(2) Uani 1 1 d D . .
H14 H 0.3227 1.5368 0.1749 0.060 Uiso 1 1 calc R . .
C15 C 0.3385(6) 1.5437(5) 0.0921(4) 0.054(3) Uani 1 1 d D . .
H15 H 0.3292 1.4876 0.0829 0.065 Uiso 1 1 calc R . .
C16 C 0.3569(5) 1.5971(5) 0.0525(4) 0.046(2) Uani 1 1 d D . .
H16 H 0.3611 1.5773 0.0158 0.055 Uiso 1 1 calc R . .
C17 C 0.3697(5) 1.6795(5) 0.0647(3) 0.0341(19) Uani 1 1 d D . .
H17 H 0.3830 1.7151 0.0366 0.041 Uiso 1 1 calc R . .
O21 O 0.3529(4) 2.0550(4) 0.3102(2) 0.0382(14) Uani 1 1 d D . .
H21 H 0.323(5) 2.075(5) 0.274(4) 0.057 Uiso 1 1 d . . .
N21 N 0.3449(3) 1.9266(3) 0.2678(2) 0.0233(13) Uani 1 1 d D . .
N22 N 0.3610(3) 1.8490(4) 0.2886(2) 0.0272(14) Uani 1 1 d D . .
H22 H 0.3548 1.8049 0.2671 0.033 Uiso 1 1 calc R . .
C21 C 0.3617(5) 1.9748(5) 0.3136(3) 0.0303(18) Uani 1 1 d D . .
C22 C 0.3900(5) 1.9277(5) 0.3646(3) 0.040(2) Uani 1 1 d D . .
H22' H 0.4070 1.9473 0.4031 0.048 Uiso 1 1 calc R . .
C23 C 0.3875(5) 1.8490(5) 0.3467(3) 0.036(2) Uani 1 1 d D . .
C24 C 0.4088(5) 1.7700(5) 0.3789(3) 0.050(2) Uani 1 1 d D . .
H24A H 0.3623 1.7309 0.3657 0.075 Uiso 1 1 calc R . .
H24B H 0.4157 1.7798 0.4203 0.075 Uiso 1 1 calc R . .
H24C H 0.4621 1.7480 0.3717 0.075 Uiso 1 1 calc R . .
O31 O 0.1127(3) 2.0226(3) 0.1917(2) 0.0284(13) Uani 1 1 d D . .
H31 H 0.154(5) 2.040(5) 0.197(4) 0.043 Uiso 1 1 d . . .
N31 N 0.1885(3) 1.9105(3) 0.1707(2) 0.0196(13) Uani 1 1 d D . .
N32 N 0.1662(3) 1.8319(3) 0.1550(2) 0.0213(13) Uani 1 1 d D . .
H32 H 0.2026 1.7949 0.1485 0.026 Uiso 1 1 calc R . .
C31 C 0.1153(4) 1.9446(4) 0.1753(3) 0.0216(16) Uani 1 1 d D . .
C32 C 0.0484(4) 1.8890(4) 0.1630(3) 0.0245(17) Uani 1 1 d D . .
H32' H -0.0098 1.8988 0.1632 0.029 Uiso 1 1 calc R . .
C33 C 0.0835(4) 1.8178(4) 0.1505(3) 0.0236(16) Uani 1 1 d D . .
C34 C 0.0467(5) 1.7347(4) 0.1347(3) 0.0320(18) Uani 1 1 d D . .
H34A H 0.0838 1.7046 0.1145 0.048 Uiso 1 1 calc R . .
H34B H -0.0105 1.7401 0.1094 0.048 Uiso 1 1 calc R . .
H34C H 0.0427 1.7052 0.1697 0.048 Uiso 1 1 calc R . .
O41 O 0.2722(3) 2.0649(3) 0.20096(18) 0.0197(10) Uani 1 1 d D . .
N41 N 0.2926(3) 2.1517(3) 0.1266(2) 0.0187(13) Uani 1 1 d D . .
N42 N 0.3112(3) 2.2327(3) 0.1255(2) 0.0210(13) Uani 1 1 d D . .
H42 H 0.3168 2.2584 0.0941 0.025 Uiso 1 1 calc R . .
C41 C 0.2898(4) 2.1370(4) 0.1820(3) 0.0182(15) Uani 1 1 d D . .
C42 C 0.3075(4) 2.2096(4) 0.2145(3) 0.0216(16) Uani 1 1 d D . .
H42' H 0.3102 2.2157 0.2545 0.026 Uiso 1 1 calc R . .
C43 C 0.3202(4) 2.2697(4) 0.1769(3) 0.0224(16) Uani 1 1 d D . .
C44 C 0.3407(5) 2.3583(4) 0.1843(3) 0.0283(17) Uani 1 1 d D . .
H44A H 0.3937 2.3696 0.1720 0.042 Uiso 1 1 calc R . .
H44B H 0.3480 2.3732 0.2250 0.042 Uiso 1 1 calc R . .
H44C H 0.2939 2.3902 0.1609 0.042 Uiso 1 1 calc R . .
O51 O 0.1270(3) 2.2133(3) -0.0320(2) 0.0291(13) Uani 1 1 d D . .
H51 H 0.176(5) 2.227(5) -0.018(3) 0.044 Uiso 1 1 d . . .
N51 N 0.1531(3) 2.1021(3) 0.0307(2) 0.0190(12) Uani 1 1 d D . .
N52 N 0.1024(3) 2.0575(3) 0.0579(2) 0.0194(13) Uani 1 1 d D . .
H52 H 0.1209 2.0171 0.0817 0.023 Uiso 1 1 calc R . .
C51 C 0.0999(4) 2.1558(4) -0.0006(3) 0.0211(16) Uani 1 1 d D . .
C52 C 0.0168(4) 2.1444(4) 0.0049(3) 0.0217(16) Uani 1 1 d D . .
H52' H -0.0326 2.1735 -0.0145 0.026 Uiso 1 1 calc R . .
C53 C 0.0203(4) 2.0828(4) 0.0437(3) 0.0193(15) Uani 1 1 d D . .
C54 C -0.0471(4) 2.0468(4) 0.0701(3) 0.0239(16) Uani 1 1 d D . .
H54A H -0.0473 1.9874 0.0656 0.036 Uiso 1 1 calc R . .
H54B H -0.1031 2.0688 0.0508 0.036 Uiso 1 1 calc R . .
H54C H -0.0351 2.0606 0.1112 0.036 Uiso 1 1 calc R . .
O61 O 0.2890(3) 2.2076(3) 0.01250(18) 0.0193(10) Uani 1 1 d D . .
N61 N 0.3970(3) 2.1845(3) -0.0365(2) 0.0173(12) Uani 1 1 d D . .
N62 N 0.4309(3) 2.2311(3) -0.0746(2) 0.0244(14) Uani 1 1 d D . .
H62 H 0.4725 2.2151 -0.0905 0.029 Uiso 1 1 calc R . .
C61 C 0.3367(4) 2.2311(4) -0.0228(3) 0.0202(15) Uani 1 1 d D . .
C62 C 0.3307(4) 2.3063(4) -0.0517(3) 0.0307(19) Uani 1 1 d D . .
H62' H 0.2924 2.3497 -0.0493 0.037 Uiso 1 1 calc R . .
C63 C 0.3914(5) 2.3045(4) -0.0840(3) 0.0323(19) Uani 1 1 d D . .
C64 C 0.4167(5) 2.3650(5) -0.1235(4) 0.054(3) Uani 1 1 d D . .
H64A H 0.4431 2.3368 -0.1513 0.082 Uiso 1 1 calc R . .
H64B H 0.4578 2.4036 -0.1011 0.082 Uiso 1 1 calc R . .
H64C H 0.3659 2.3947 -0.1442 0.082 Uiso 1 1 calc R . .
O1S O 0.8317(4) 1.9421(4) 0.2973(3) 0.072(2) Uani 1 1 d DU A .
O2S O 0.9613(3) 1.9218(4) 0.3469(3) 0.0482(15) Uani 1 1 d DU A .
C1S C 0.9441(6) 1.9967(6) 0.2609(4) 0.063(3) Uani 1 1 d DU A .
H1S1 H 0.9162 1.9814 0.2213 0.094 Uiso 1 1 calc R . .
H1S2 H 1.0051 1.9835 0.2683 0.094 Uiso 1 1 calc R . .
H1S3 H 0.9371 2.0554 0.2661 0.094 Uiso 1 1 calc R . .
C2S C 0.9054(5) 1.9523(6) 0.3008(4) 0.050(2) Uani 1 1 d DU . .
C3S C 0.9276(6) 1.8777(6) 0.3894(4) 0.058(3) Uani 1 1 d DU . .
H3S1 H 0.9025 1.8252 0.3734 0.070 Uiso 1 1 calc R A .
H3S2 H 0.8827 1.9100 0.4016 0.070 Uiso 1 1 calc R . .
C4S C 1.0009(6) 1.8636(6) 0.4389(4) 0.068(3) Uani 1 1 d U A .
H4S1 H 1.0452 1.8325 0.4260 0.102 Uiso 1 1 calc R . .
H4S2 H 0.9816 1.8328 0.4688 0.102 Uiso 1 1 calc R . .
H4S3 H 1.0244 1.9161 0.4546 0.102 Uiso 1 1 calc R . .
O3S O 0.6975(8) 1.9845(8) 0.3913(5) 0.092(4) Uani 0.65 1 d PDU A 1
O4S O 0.6164(8) 1.9574(8) 0.4545(5) 0.087(3) Uani 0.65 1 d PDU A 1
C5S C 0.593(2) 2.0771(19) 0.4051(17) 0.106(9) Uani 0.65 1 d PDU A 1
H5S1 H 0.5754 2.0930 0.4402 0.159 Uiso 0.65 1 calc PR A 1
H5S2 H 0.5426 2.0672 0.3740 0.159 Uiso 0.65 1 calc PR A 1
H5S3 H 0.6275 2.1209 0.3937 0.159 Uiso 0.65 1 calc PR A 1
C6S C 0.6407(13) 2.0083(14) 0.4151(8) 0.083(4) Uani 0.65 1 d PDU A 1
C7S C 0.6446(11) 1.8613(12) 0.4614(7) 0.087(5) Uani 0.65 1 d PDU A 1
H7S1 H 0.6089 1.8277 0.4306 0.104 Uiso 0.65 1 calc PR A 1
H7S2 H 0.7055 1.8542 0.4607 0.104 Uiso 0.65 1 calc PR A 1
C8S C 0.6316(11) 1.8430(11) 0.5099(9) 0.095(6) Uani 0.65 1 d PDU A 1
H8S1 H 0.6672 1.8774 0.5396 0.142 Uiso 0.65 1 calc PR A 1
H8S2 H 0.6462 1.7856 0.5183 0.142 Uiso 0.65 1 calc PR A 1
H8S3 H 0.5711 1.8518 0.5098 0.142 Uiso 0.65 1 calc PR A 1
O5S O 0.7169(7) 2.0977(6) 0.2713(5) 0.071(3) Uiso 0.65 1 d PDU A 1
O6S O 0.7207(6) 2.2202(6) 0.2311(4) 0.064(3) Uiso 0.65 1 d PDU A 1
C9S C 0.7332(6) 2.1072(6) 0.1754(4) 0.019(2) Uiso 0.65 1 d PDU A 1
C10S C 0.7262(10) 2.1361(10) 0.2261(7) 0.063(4) Uiso 0.65 1 d PDU A 1
C11S C 0.6968(11) 2.2558(10) 0.2871(8) 0.072(5) Uiso 0.65 1 d PDU A 1
C12S C 0.6084(9) 2.2539(9) 0.2732(6) 0.057(4) Uiso 0.65 1 d PDU A 1
O5T O 0.7155(7) 2.0906(7) 0.3347(5) 0.015(3) Uiso 0.35 1 d PU A -2
O6T O 0.6356(14) 2.1363(15) 0.3833(11) 0.078(6) Uiso 0.35 1 d PDU A -2
C9T C 0.6714(19) 2.2310(19) 0.3283(13) 0.068(8) Uiso 0.35 1 d PDU A -2
C10T C 0.6731(16) 2.1451(16) 0.3503(11) 0.045(6) Uiso 0.35 1 d PDU A -2
C11T C 0.620(3) 2.073(3) 0.403(3) 0.048(9) Uiso 0.35 1 d PDU A -2
C12T C 0.579(3) 2.065(2) 0.4648(18) 0.104(12) Uiso 0.35 1 d PDU A -2
O7S O 0.6520(10) 1.8613(10) 0.3351(7) 0.119(5) Uiso 0.65 1 d P A 1
O7T O 0.6488(10) 1.8198(10) 0.3137(7) 0.044(4) Uiso 0.35 1 d PD A -2
O8T O 0.6509(10) 1.6964(9) 0.2956(7) 0.049(4) Uiso 0.35 1 d PD A -2
C13T C 0.5414(9) 1.7758(10) 0.2485(7) 0.013(4) Uiso 0.35 1 d PD A -2
C14T C 0.6125(9) 1.7688(9) 0.2886(7) 0.013(4) Uiso 0.35 1 d PD A -2
C15T C 0.7246(14) 1.6770(16) 0.3414(10) 0.056(7) Uiso 0.35 1 d PD A -2
O1W O 0.6187(10) 1.7578(10) 0.3622(7) 0.129(5) Uiso 0.65 1 d P B 1
O1W' O 0.6736(17) 1.7806(17) 0.4319(12) 0.115(9) Uiso 0.35 1 d P C -2

loop_
_atom_site_aniso_label
_atom_site_aniso_U_11
_atom_site_aniso_U_22
_atom_site_aniso_U_33
_atom_site_aniso_U_23
_atom_site_aniso_U_13
_atom_site_aniso_U_12
Ni1 0.0173(4) 0.0188(5) 0.0171(5) 0.0033(4) 0.0054(4) -0.0005(4)
Ni2 0.0161(4) 0.0150(5) 0.0154(4) 0.0011(4) 0.0051(3) 0.0005(3)
Ni3 0.0158(4) 0.0157(5) 0.0162(4) 0.0021(4) 0.0046(3) -0.0004(3)
Ni4 0.0152(4) 0.0139(5) 0.0152(4) 0.0027(3) 0.0044(3) 0.0003(3)
Na1 0.0294(17) 0.055(2) 0.048(2) -0.0061(16) 0.0039(15) -0.0061(15)
N101 0.017(3) 0.016(3) 0.016(3) 0.000(2) 0.004(2) -0.001(2)
N102 0.015(3) 0.021(4) 0.019(3) 0.006(3) 0.006(3) 0.002(3)
N103 0.030(3) 0.023(4) 0.026(4) 0.000(3) 0.002(3) -0.004(3)
N104 0.015(3) 0.031(4) 0.012(3) 0.004(2) 0.003(2) -0.003(2)
N105 0.025(3) 0.039(4) 0.030(4) -0.003(3) 0.011(3) 0.002(3)
N106 0.024(4) 0.121(8) 0.031(4) -0.033(4) 0.001(3) -0.002(4)
N107 0.018(3) 0.017(3) 0.015(3) -0.003(2) 0.007(2) -0.002(2)
N108 0.022(3) 0.022(4) 0.026(4) 0.000(3) 0.006(3) -0.003(3)
N109 0.039(4) 0.041(5) 0.041(4) -0.011(3) 0.009(3) -0.009(3)
N110 0.015(3) 0.019(3) 0.015(3) 0.003(2) 0.004(2) 0.001(2)
N111 0.019(3) 0.023(4) 0.025(3) 0.000(3) 0.012(3) -0.002(3)
N112 0.023(3) 0.055(5) 0.017(3) 0.005(3) 0.001(3) 0.004(3)
N113 0.015(3) 0.018(3) 0.019(3) 0.000(2) 0.003(2) -0.003(2)
N114 0.019(3) 0.018(4) 0.022(3) 0.007(3) 0.008(3) 0.004(3)
N115 0.037(4) 0.028(4) 0.027(4) -0.007(3) 0.002(3) -0.015(3)
N116 0.016(3) 0.023(3) 0.011(3) 0.001(2) 0.004(2) 0.002(2)
N117 0.025(3) 0.025(4) 0.022(3) -0.001(3) 0.007(3) 0.000(3)
N118 0.039(4) 0.055(5) 0.023(4) 0.008(3) 0.005(3) 0.006(3)
O11 0.021(2) 0.019(3) 0.025(3) 0.005(2) 0.012(2) 0.005(2)
O12 0.020(2) 0.024(3) 0.022(3) 0.010(2) 0.010(2) 0.002(2)
C11 0.015(3) 0.023(4) 0.022(4) 0.011(3) 0.004(3) 0.005(3)
C12 0.024(4) 0.024(4) 0.032(4) 0.005(3) 0.015(3) 0.002(3)
C13 0.055(5) 0.029(5) 0.052(6) 0.004(4) 0.034(5) 0.001(4)
C14 0.083(7) 0.015(5) 0.064(6) 0.008(4) 0.040(6) -0.005(4)
C15 0.074(7) 0.017(5) 0.083(7) -0.003(5) 0.042(6) -0.002(4)
C16 0.061(6) 0.028(5) 0.057(6) -0.002(4) 0.030(5) -0.002(4)
C17 0.039(5) 0.030(5) 0.039(5) 0.004(4) 0.019(4) -0.005(4)
O21 0.056(4) 0.035(4) 0.019(3) -0.003(2) -0.001(3) -0.007(3)
N21 0.026(3) 0.024(4) 0.021(3) 0.006(3) 0.008(3) -0.002(3)
N22 0.032(3) 0.026(4) 0.023(3) 0.012(3) 0.004(3) 0.002(3)
C21 0.033(4) 0.034(5) 0.025(4) 0.003(4) 0.009(3) -0.008(4)
C22 0.049(5) 0.048(6) 0.018(4) 0.005(4) 0.000(4) -0.015(4)
C23 0.028(4) 0.048(6) 0.031(5) 0.016(4) 0.003(4) -0.006(4)
C24 0.051(6) 0.062(7) 0.030(5) 0.025(4) -0.006(4) -0.011(5)
O31 0.022(3) 0.029(3) 0.036(3) -0.005(2) 0.011(3) -0.002(2)
N31 0.020(3) 0.020(3) 0.020(3) 0.001(2) 0.008(2) 0.000(2)
N32 0.019(3) 0.021(4) 0.026(3) 0.003(3) 0.009(3) 0.000(2)
C31 0.026(4) 0.026(5) 0.013(3) 0.000(3) 0.004(3) -0.001(3)
C32 0.015(3) 0.038(5) 0.022(4) 0.003(3) 0.007(3) -0.001(3)
C33 0.023(4) 0.030(5) 0.018(4) 0.009(3) 0.003(3) -0.005(3)
C34 0.030(4) 0.028(5) 0.036(5) 0.001(4) 0.003(4) -0.004(3)
O41 0.023(2) 0.016(3) 0.022(3) 0.002(2) 0.009(2) -0.004(2)
N41 0.022(3) 0.015(3) 0.020(3) -0.002(2) 0.008(2) -0.001(2)
N42 0.027(3) 0.017(3) 0.021(3) 0.005(2) 0.010(3) -0.003(3)
C41 0.013(3) 0.020(4) 0.022(4) -0.003(3) 0.007(3) 0.000(3)
C42 0.024(4) 0.024(4) 0.020(4) -0.009(3) 0.012(3) -0.003(3)
C43 0.024(4) 0.024(4) 0.019(4) -0.008(3) 0.006(3) -0.003(3)
C44 0.038(4) 0.018(4) 0.031(4) -0.007(3) 0.011(4) -0.005(3)
O51 0.019(3) 0.033(3) 0.034(3) 0.016(2) 0.003(2) 0.000(2)
N51 0.019(3) 0.020(3) 0.018(3) -0.001(2) 0.007(2) -0.001(2)
N52 0.020(3) 0.022(3) 0.019(3) 0.004(2) 0.011(2) 0.000(2)
C51 0.023(4) 0.017(4) 0.024(4) 0.000(3) 0.007(3) 0.001(3)
C52 0.016(3) 0.022(4) 0.026(4) 0.001(3) 0.004(3) 0.004(3)
C53 0.017(3) 0.022(4) 0.019(4) -0.003(3) 0.004(3) -0.003(3)
C54 0.020(4) 0.030(4) 0.022(4) -0.002(3) 0.005(3) -0.001(3)
O61 0.021(2) 0.019(3) 0.020(3) 0.001(2) 0.008(2) 0.0003(19)
N61 0.020(3) 0.017(3) 0.016(3) 0.003(2) 0.005(2) -0.002(2)
N62 0.027(3) 0.020(4) 0.030(3) 0.008(3) 0.015(3) 0.004(3)
C61 0.018(3) 0.016(4) 0.027(4) -0.004(3) 0.006(3) 0.000(3)
C62 0.027(4) 0.018(4) 0.051(5) 0.015(4) 0.019(4) 0.007(3)
C63 0.036(4) 0.019(4) 0.045(5) 0.015(4) 0.015(4) 0.006(3)
C64 0.050(6) 0.040(6) 0.090(8) 0.040(5) 0.049(5) 0.022(4)
O1S 0.033(3) 0.088(6) 0.089(5) -0.020(4) 0.002(3) 0.006(3)
O2S 0.036(3) 0.050(4) 0.060(4) 0.001(3) 0.015(3) 0.005(3)
C1S 0.060(6) 0.088(8) 0.041(6) -0.003(5) 0.013(5) 0.024(5)
C2S 0.034(4) 0.057(6) 0.054(5) -0.021(4) 0.002(4) 0.008(4)
C3S 0.051(5) 0.043(6) 0.088(7) 0.007(5) 0.033(5) -0.001(5)
C4S 0.072(7) 0.062(7) 0.077(7) 0.025(6) 0.032(5) 0.006(6)
O3S 0.091(9) 0.123(10) 0.063(8) 0.014(7) 0.019(6) 0.002(7)
O4S 0.084(8) 0.097(8) 0.081(8) 0.029(6) 0.022(6) 0.013(6)
C5S 0.14(3) 0.074(13) 0.098(18) 0.009(11) 0.02(2) 0.008(14)
C6S 0.091(11) 0.103(10) 0.057(9) 0.010(8) 0.020(7) 0.015(9)
C7S 0.078(10) 0.120(10) 0.062(10) 0.015(9) 0.013(8) 0.061(9)
C8S 0.064(11) 0.095(13) 0.126(14) 0.057(12) 0.023(11) 0.006(10)

loop_
_geom_bond_atom_site_label_1
_geom_bond_atom_site_label_2
_geom_bond_distance
_geom_bond_site_symmetry_2
_geom_bond_publ_flag
Ni1 N104 2.037(5) . ?
Ni1 N31 2.061(5) . ?
Ni1 O41 2.062(5) . ?
Ni1 N21 2.067(6) . ?
Ni1 O11 2.102(5) . ?
Ni1 N101 2.197(5) . ?
Ni2 N51 2.057(5) . ?
Ni2 N41 2.058(5) . ?
Ni2 O61 2.082(4) . ?
Ni2 N110 2.086(5) . ?
Ni2 N107 2.127(5) . ?
Ni2 N101 2.149(5) . ?
Ni3 N104 2.039(5) . ?
Ni3 O12 2.057(5) . ?
Ni3 N107 2.069(5) . ?
Ni3 N116 2.074(5) . ?
Ni3 N113 2.131(5) . ?
Ni3 N101 2.214(5) . ?
Ni4 N61 2.047(5) . ?
Ni4 N110 2.078(5) . ?
Ni4 N116 2.089(5) 3_695 ?
Ni4 N107 2.113(5) . ?
Ni4 N113 2.135(5) 3_695 ?
Ni4 N113 2.170(5) . ?
Na1 O7S 2.203(16) . ?
Na1 O5S 2.255(11) . ?
Na1 O1S 2.255(7) . ?
Na1 O5T 2.294(12) . ?
Na1 O3S 2.418(12) . ?
Na1 N106 2.494(8) . ?
Na1 N118 2.499(7) . ?
Na1 O7T 2.599(17) . ?
N101 N102 1.232(7) . ?
N102 N103 1.137(8) . ?
N104 N105 1.202(8) . ?
N105 N106 1.147(8) . ?
N107 N108 1.229(8) . ?
N108 N109 1.139(8) . ?
N110 N111 1.223(7) . ?
N111 N112 1.137(7) . ?
N113 N114 1.238(7) . ?
N113 Ni4 2.135(5) 3_695 ?
N114 N115 1.133(7) . ?
N116 N117 1.190(7) . ?
N116 Ni4 2.089(5) 3_695 ?
N117 N118 1.157(8) . ?
O11 C11 1.255(7) . ?
O12 C11 1.240(7) . ?
C11 C12 1.520(10) . ?
C12 C17 1.376(10) . ?
C12 C13 1.402(10) . ?
C13 C14 1.384(11) . ?
C14 C15 1.400(12) . ?
C15 C16 1.368(11) . ?
C16 C17 1.388(10) . ?
O21 C21 1.324(9) . ?
N21 C21 1.325(9) . ?
N21 N22 1.369(8) . ?
N22 C23 1.351(9) . ?
C21 C22 1.424(10) . ?
C22 C23 1.358(11) . ?
C23 C24 1.505(11) . ?
O31 C31 1.342(8) . ?
N31 C31 1.327(8) . ?
N31 N32 1.367(7) . ?
N32 C33 1.327(8) . ?
C31 C32 1.388(9) . ?
C32 C33 1.358(10) . ?
C33 C34 1.501(10) . ?
O41 C41 1.320(8) . ?
N41 C41 1.354(8) . ?
N41 N42 1.364(7) . ?
N42 C43 1.346(8) . ?
C41 C42 1.413(9) . ?
C42 C43 1.379(9) . ?
C43 C44 1.491(9) . ?
O51 C51 1.337(8) . ?
N51 C51 1.331(8) . ?
N51 N52 1.362(7) . ?
N52 C53 1.349(8) . ?
C51 C52 1.382(9) . ?
C52 C53 1.363(9) . ?
C53 C54 1.491(9) . ?
O61 C61 1.317(7) . ?
N61 C61 1.332(8) . ?
N61 N62 1.388(7) . ?
N62 C63 1.356(9) . ?
C61 C62 1.406(9) . ?
C62 C63 1.373(10) . ?
C63 C64 1.488(10) . ?
O1S C2S 1.180(9) . ?
O2S C2S 1.346(10) . ?
O2S C3S 1.446(10) . ?
C1S C2S 1.445(12) . ?
C3S C4S 1.483(13) . ?
O3S C6S 1.24(2) . ?
O4S C6S 1.38(2) . ?
O4S C7S 1.64(2) . ?
C5S C6S 1.35(3) . ?
C7S C8S 1.26(2) . ?
O5S C10S 1.284(17) . ?
O6S C10S 1.390(17) . ?
O6S C11S 1.582(19) . ?
C9S C10S 1.326(18) . ?
C11S C12S 1.38(2) . ?
O5T C10T 1.23(3) . ?
O6T C10T 1.10(3) . ?
O6T C11T 1.20(6) . ?
C9T C10T 1.50(4) . ?
C11T C12T 1.75(7) . ?
O7T C14T 1.113(15) . ?
O8T C14T 1.331(16) . ?
O8T C15T 1.450(18) . ?
C13T C14T 1.315(16) . ?
